data_2222517
loop_
_publ_author_name
'Saeed, Aamer'
'Hussain, Shahid'
'Ibrar, Aliya'
'Bolte, Michael'

_publ_section_title
;
 <i>N</i>-(3-Bromophenyl)-3,4,5-trimethoxybenzamide
;
_journal_coeditor_code ZL2213
_journal_issue 7
_journal_name_full 'Acta Crystallographica Section E'
_journal_page_first o1470
_journal_paper_doi 10.1107/S1600536809020509
_journal_volume 65
_journal_year 2009
_chemical_formula_iupac 'C16 H16 Br N O4'
_chemical_formula_moiety 'C16 H16 Br N O4'
_chemical_formula_sum 'C16 H16 Br N O4'
_chemical_formula_weight 366.21
_chemical_name_systematic
;
<i>N</i>-(3-Bromophenyl)-3,4,5-trimethoxybenzamide
;
_space_group_IT_number 33
_symmetry_cell_setting orthorhombic
_symmetry_space_group_name_Hall 'P 2c -2n'
_symmetry_space_group_name_H-M 'P n a 21'
_atom_sites_solution_hydrogens geom
_atom_sites_solution_primary direct
_atom_sites_solution_secondary difmap
_audit_creation_method SHELXL97
_cell_angle_alpha 90.00
_cell_angle_beta 90.00
_cell_angle_gamma 90.00
_cell_formula_units_Z 4
_cell_length_a 13.3085(8)
_cell_length_b 4.9953(3)
_cell_length_c 23.4061(12)
_cell_measurement_reflns_used 11796
_cell_measurement_temperature 173(2)
_cell_measurement_theta_max 26.7
_cell_measurement_theta_min 3.5
_cell_volume 1556.04(15)
_computing_cell_refinement 'X-AREA (Stoe & Cie, 2001)'
_computing_data_collection 'X-AREA (Stoe & Cie, 2001)'
_computing_data_reduction 'X-AREA (Stoe & Cie, 2001)'
_computing_molecular_graphics 'PLATON (Spek, 2009)'
_computing_publication_material 'SHELXL97 (Sheldrick, 2008)'
_computing_structure_refinement 'SHELXL97 (Sheldrick, 2008)'
_computing_structure_solution 'SHELXS97 (Sheldrick, 2008)'
_diffrn_ambient_temperature 173(2)
_diffrn_measured_fraction_theta_full 0.998
_diffrn_measured_fraction_theta_max 0.998
_diffrn_measurement_device_type 'Stoe IPDS II two-circle'
_diffrn_measurement_method \w
_diffrn_radiation_monochromator graphite
_diffrn_radiation_source 'fine-focus sealed tube'
_diffrn_radiation_type MoK\a
_diffrn_radiation_wavelength 0.71073
_diffrn_reflns_av_R_equivalents 0.0556
_diffrn_reflns_av_sigmaI/netI 0.0371
_diffrn_reflns_limit_h_max 16
_diffrn_reflns_limit_h_min -16
_diffrn_reflns_limit_k_max 6
_diffrn_reflns_limit_k_min -6
_diffrn_reflns_limit_l_max 26
_diffrn_reflns_limit_l_min -29
_diffrn_reflns_number 11994
_diffrn_reflns_theta_full 25.00
_diffrn_reflns_theta_max 26.33
_diffrn_reflns_theta_min 3.48
_diffrn_standards_number 0
_exptl_absorpt_coefficient_mu 2.659
_exptl_absorpt_correction_T_max 0.6004
_exptl_absorpt_correction_T_min 0.4175
_exptl_absorpt_correction_type multi-scan
_exptl_absorpt_process_details '[MULABS (Spek, 2009; Blessing, 1995)]'
_exptl_crystal_colour colourless
_exptl_crystal_density_diffrn 1.563
_exptl_crystal_density_method 'not measured'
_exptl_crystal_description plate
_exptl_crystal_F_000 744
_exptl_crystal_size_max 0.37
_exptl_crystal_size_mid 0.34
_exptl_crystal_size_min 0.19
_refine_diff_density_max 0.462
_refine_diff_density_min -0.391
_refine_ls_abs_structure_details 'Flack (1983), with 1405 Friedel pairs'
_refine_ls_abs_structure_Flack 0.001(8)
_refine_ls_extinction_coef 0.0168(10)
_refine_ls_extinction_expression Fc^*^=kFc[1+0.001xFc^2^\l^3^/sin(2\q)]^-1/4^
_refine_ls_extinction_method 'SHELXL97 (Sheldrick, 2008)'
_refine_ls_goodness_of_fit_ref 0.993
_refine_ls_hydrogen_treatment mixed
_refine_ls_matrix_type full
_refine_ls_number_parameters 207
_refine_ls_number_reflns 3028
_refine_ls_number_restraints 1
_refine_ls_restrained_S_all 0.993
_refine_ls_R_factor_all 0.0374
_refine_ls_R_factor_gt 0.0329
_refine_ls_shift/su_max 0.000
_refine_ls_shift/su_mean 0.000
_refine_ls_structure_factor_coef Fsqd
_refine_ls_weighting_details 'calc w = 1/[\s^2^(Fo^2^)+(0.0493P)^2^] where P=(Fo^2^+2Fc^2^)/3'
_refine_ls_weighting_scheme calc
_refine_ls_wR_factor_gt 0.0741
_refine_ls_wR_factor_ref 0.0759
_reflns_number_gt 2748
_reflns_number_total 3028
_reflns_threshold_expression I>2\s(I)
_cod_data_source_file zl2213.cif
_cod_data_source_block I
_cod_database_code 2222517
_cod_database_fobs_code 2222517

loop_
_symmetry_equiv_pos_as_xyz
'x, y, z'
'-x, -y, z+1/2'
'x+1/2, -y+1/2, z'
'-x+1/2, y+1/2, z+1/2'

loop_
_atom_site_type_symbol
_atom_site_label
_atom_site_fract_x
_atom_site_fract_y
_atom_site_fract_z
_atom_site_U_iso_or_equiv
_atom_site_adp_type
_atom_site_calc_flag
_atom_site_refinement_flags
_atom_site_occupancy
_atom_site_disorder_assembly
_atom_site_disorder_group
Br Br1 0.19897(2) 0.79946(7) 0.12371(2) 0.04356(13) Uani d . 1 . .
N N1 0.52764(18) 0.5080(5) 0.23414(11) 0.0203(5) Uani d . 1 . .
H H1 0.546(3) 0.351(8) 0.2441(17) 0.023(9) Uiso d . 1 . .
O O1 0.51118(18) 0.9515(4) 0.25246(10) 0.0285(5) Uani d . 1 . .
O O2 0.62891(16) 0.9862(4) 0.46087(9) 0.0276(4) Uani d . 1 . .
O O3 0.78413(15) 0.6364(4) 0.46308(10) 0.0259(4) Uani d . 1 . .
O O4 0.82971(16) 0.3369(4) 0.37342(10) 0.0276(5) Uani d . 1 . .
C C1 0.5457(2) 0.7303(5) 0.26493(13) 0.0204(6) Uani d . 1 . .
C C11 0.4666(2) 0.4924(5) 0.18432(13) 0.0220(6) Uani d . 1 . .
C C12 0.3799(2) 0.6447(6) 0.17818(13) 0.0246(6) Uani d . 1 . .
H H12 0.3613 0.7724 0.2063 0.030 Uiso calc R 1 . .
C C13 0.3216(2) 0.6057(6) 0.13014(16) 0.0279(6) Uani d . 1 . .
C C14 0.3467(3) 0.4244(7) 0.08727(14) 0.0334(7) Uani d . 1 . .
H H14 0.3060 0.4043 0.0542 0.040 Uiso calc R 1 . .
C C15 0.4334(3) 0.2740(7) 0.09471(15) 0.0332(7) Uani d . 1 . .
H H15 0.4520 0.1466 0.0665 0.040 Uiso calc R 1 . .
C C16 0.4931(3) 0.3066(6) 0.14241(13) 0.0270(6) Uani d . 1 . .
H H16 0.5523 0.2022 0.1467 0.032 Uiso calc R 1 . .
C C21 0.6099(2) 0.6961(5) 0.31655(12) 0.0201(5) Uani d . 1 . .
C C22 0.5883(2) 0.8619(5) 0.36327(13) 0.0220(6) Uani d . 1 . .
H H22 0.5343 0.9859 0.3614 0.026 Uiso calc R 1 . .
C C23 0.6460(2) 0.8435(5) 0.41199(12) 0.0206(6) Uani d . 1 . .
C C24 0.7280(2) 0.6655(5) 0.41433(13) 0.0210(6) Uani d . 1 . .
C C25 0.7487(2) 0.5016(5) 0.36721(13) 0.0201(5) Uani d . 1 . .
C C26 0.6890(2) 0.5141(5) 0.31853(13) 0.0213(6) Uani d . 1 . .
H H26 0.7021 0.3997 0.2870 0.026 Uiso calc R 1 . .
C C27 0.5500(2) 1.1804(6) 0.45934(14) 0.0279(6) Uani d . 1 . .
H H27A 0.5610 1.3033 0.4273 0.042 Uiso calc R 1 . .
H H27B 0.5495 1.2817 0.4952 0.042 Uiso calc R 1 . .
H H27C 0.4853 1.0895 0.4545 0.042 Uiso calc R 1 . .
C C28 0.8483(3) 0.8582(7) 0.47549(15) 0.0337(7) Uani d . 1 . .
H H28A 0.9001 0.8727 0.4459 0.051 Uiso calc R 1 . .
H H28B 0.8805 0.8308 0.5127 0.051 Uiso calc R 1 . .
H H28C 0.8086 1.0232 0.4764 0.051 Uiso calc R 1 . .
C C29 0.8502(2) 0.1607(6) 0.32691(15) 0.0287(7) Uani d . 1 . .
H H29A 0.7910 0.0496 0.3194 0.043 Uiso calc R 1 . .
H H29B 0.9074 0.0456 0.3366 0.043 Uiso calc R 1 . .
H H29C 0.8664 0.2659 0.2928 0.043 Uiso calc R 1 . .

loop_
_atom_site_aniso_label
_atom_site_aniso_U_11
_atom_site_aniso_U_22
_atom_site_aniso_U_33
_atom_site_aniso_U_12
_atom_site_aniso_U_13
_atom_site_aniso_U_23
Br1 0.02770(15) 0.0536(2) 0.0494(2) 0.00300(13) -0.0092(2) 0.0107(3)
N1 0.0287(12) 0.0138(10) 0.0184(12) -0.0002(9) -0.0028(10) -0.0013(9)
O1 0.0429(12) 0.0152(9) 0.0273(11) 0.0026(8) -0.0104(10) -0.0011(8)
O2 0.0303(11) 0.0332(10) 0.0192(10) 0.0084(8) -0.0025(9) -0.0069(9)
O3 0.0274(10) 0.0289(10) 0.0214(11) -0.0008(8) -0.0053(8) 0.0023(8)
O4 0.0232(10) 0.0286(11) 0.0311(12) 0.0097(8) -0.0021(9) -0.0039(9)
C1 0.0237(13) 0.0175(12) 0.0199(14) -0.0026(9) 0.0012(11) 0.0009(10)
C11 0.0280(14) 0.0206(11) 0.0176(14) -0.0031(11) 0.0002(11) 0.0026(11)
C12 0.0277(15) 0.0248(13) 0.0212(14) -0.0013(11) -0.0001(12) 0.0019(11)
C13 0.0250(12) 0.0337(13) 0.0251(18) -0.0052(10) 0.0008(13) 0.0053(14)
C14 0.0352(17) 0.0428(17) 0.0223(16) -0.0146(14) -0.0052(13) 0.0034(14)
C15 0.0402(19) 0.0357(17) 0.0235(17) -0.0072(14) 0.0011(14) -0.0058(13)
C16 0.0326(16) 0.0253(14) 0.0232(16) -0.0008(12) 0.0003(12) -0.0039(11)
C21 0.0225(14) 0.0169(11) 0.0208(14) -0.0018(10) -0.0025(10) 0.0014(11)
C22 0.0244(14) 0.0184(12) 0.0232(15) 0.0018(10) 0.0007(12) -0.0005(10)
C23 0.0242(14) 0.0197(13) 0.0178(14) -0.0015(10) 0.0040(11) -0.0035(11)
C24 0.0215(13) 0.0229(13) 0.0186(14) -0.0018(10) -0.0016(11) 0.0009(11)
C25 0.0181(12) 0.0185(13) 0.0238(15) -0.0001(10) 0.0005(11) 0.0021(10)
C26 0.0243(14) 0.0191(12) 0.0205(14) -0.0010(10) 0.0029(11) -0.0019(10)
C27 0.0324(16) 0.0244(14) 0.0269(16) 0.0064(12) 0.0015(13) -0.0055(12)
C28 0.0318(17) 0.0352(17) 0.0341(19) -0.0032(14) -0.0116(14) -0.0036(14)
C29 0.0296(16) 0.0257(15) 0.0308(17) 0.0070(12) 0.0062(13) -0.0021(13)

loop_
_atom_type_symbol
_atom_type_description
_atom_type_scat_dispersion_real
_atom_type_scat_dispersion_imag
_atom_type_scat_source
C C 0.0033 0.0016 'International Tables Vol C Tables 4.2.6.8 and 6.1.1.4'
H H 0.0000 0.0000 'International Tables Vol C Tables 4.2.6.8 and 6.1.1.4'
Br Br -0.2901 2.4595 'International Tables Vol C Tables 4.2.6.8 and 6.1.1.4'
N N 0.0061 0.0033 'International Tables Vol C Tables 4.2.6.8 and 6.1.1.4'
O O 0.0106 0.0060 'International Tables Vol C Tables 4.2.6.8 and 6.1.1.4'

loop_
_geom_angle_atom_site_label_1
_geom_angle_atom_site_label_2
_geom_angle_atom_site_label_3
_geom_angle_site_symmetry_1
_geom_angle_site_symmetry_3
_geom_angle
_geom_angle_publ_flag
C1 N1 C11 . . 125.9(2) ?
C1 N1 H1 . . 124(2) ?
C11 N1 H1 . . 110(2) ?
C23 O2 C27 . . 117.1(2) ?
C24 O3 C28 . . 114.4(2) ?
C25 O4 C29 . . 116.3(2) ?
O1 C1 N1 . . 123.2(3) ?
O1 C1 C21 . . 120.6(2) ?
N1 C1 C21 . . 116.2(2) ?
C12 C11 C16 . . 120.1(3) ?
C12 C11 N1 . . 121.9(3) ?
C16 C11 N1 . . 117.9(3) ?
C13 C12 C11 . . 118.3(3) ?
C13 C12 H12 . . 120.8 ?
C11 C12 H12 . . 120.8 ?
C12 C13 C14 . . 122.9(3) ?
C12 C13 Br1 . . 118.4(3) ?
C14 C13 Br1 . . 118.7(2) ?
C15 C14 C13 . . 117.5(3) ?
C15 C14 H14 . . 121.3 ?
C13 C14 H14 . . 121.3 ?
C16 C15 C14 . . 121.1(3) ?
C16 C15 H15 . . 119.5 ?
C14 C15 H15 . . 119.5 ?
C15 C16 C11 . . 120.1(3) ?
C15 C16 H16 . . 119.9 ?
C11 C16 H16 . . 119.9 ?
C26 C21 C22 . . 121.0(3) ?
C26 C21 C1 . . 122.4(2) ?
C22 C21 C1 . . 116.6(2) ?
C23 C22 C21 . . 119.5(3) ?
C23 C22 H22 . . 120.3 ?
C21 C22 H22 . . 120.3 ?
O2 C23 C22 . . 124.4(3) ?
O2 C23 C24 . . 115.2(2) ?
C22 C23 C24 . . 120.4(3) ?
O3 C24 C25 . . 119.1(3) ?
O3 C24 C23 . . 121.4(2) ?
C25 C24 C23 . . 119.4(3) ?
O4 C25 C26 . . 124.5(3) ?
O4 C25 C24 . . 115.1(3) ?
C26 C25 C24 . . 120.4(2) ?
C25 C26 C21 . . 119.3(3) ?
C25 C26 H26 . . 120.4 ?
C21 C26 H26 . . 120.4 ?
O2 C27 H27A . . 109.5 ?
O2 C27 H27B . . 109.5 ?
H27A C27 H27B . . 109.5 ?
O2 C27 H27C . . 109.5 ?
H27A C27 H27C . . 109.5 ?
H27B C27 H27C . . 109.5 ?
O3 C28 H28A . . 109.5 ?
O3 C28 H28B . . 109.5 ?
H28A C28 H28B . . 109.5 ?
O3 C28 H28C . . 109.5 ?
H28A C28 H28C . . 109.5 ?
H28B C28 H28C . . 109.5 ?
O4 C29 H29A . . 109.5 ?
O4 C29 H29B . . 109.5 ?
H29A C29 H29B . . 109.5 ?
O4 C29 H29C . . 109.5 ?
H29A C29 H29C . . 109.5 ?
H29B C29 H29C . . 109.5 ?

loop_
_geom_bond_atom_site_label_1
_geom_bond_atom_site_label_2
_geom_bond_site_symmetry_2
_geom_bond_distance
_geom_bond_publ_flag
Br1 C13 . 1.903(3) ?
N1 C1 . 1.346(4) ?
N1 C11 . 1.423(4) ?
N1 H1 . 0.85(4) ?
O1 C1 . 1.232(3) ?
O2 C23 . 1.367(3) ?
O2 C27 . 1.431(3) ?
O3 C24 . 1.371(4) ?
O3 C28 . 1.429(4) ?
O4 C25 . 1.363(3) ?
O4 C29 . 1.426(4) ?
C1 C21 . 1.490(4) ?
C11 C12 . 1.389(4) ?
C11 C16 . 1.396(4) ?
C12 C13 . 1.380(5) ?
C12 H12 . 0.9500 ?
C13 C14 . 1.393(5) ?
C14 C15 . 1.388(5) ?
C14 H14 . 0.9500 ?
C15 C16 . 1.379(4) ?
C15 H15 . 0.9500 ?
C16 H16 . 0.9500 ?
C21 C26 . 1.392(4) ?
C21 C22 . 1.401(4) ?
C22 C23 . 1.378(4) ?
C22 H22 . 0.9500 ?
C23 C24 . 1.409(4) ?
C24 C25 . 1.401(4) ?
C25 C26 . 1.391(4) ?
C26 H26 . 0.9500 ?
C27 H27A . 0.9800 ?
C27 H27B . 0.9800 ?
C27 H27C . 0.9800 ?
C28 H28A . 0.9800 ?
C28 H28B . 0.9800 ?
C28 H28C . 0.9800 ?
C29 H29A . 0.9800 ?
C29 H29B . 0.9800 ?
C29 H29C . 0.9800 ?

loop_
_geom_hbond_atom_site_label_D
_geom_hbond_atom_site_label_H
_geom_hbond_atom_site_label_A
_geom_hbond_site_symmetry_A
_geom_hbond_distance_DH
_geom_hbond_distance_HA
_geom_hbond_distance_DA
_geom_hbond_angle_DHA
N1 H1 O1 1_545 0.85(4) 2.06(4) 2.821(3) 149(3)

loop_
_geom_torsion_atom_site_label_1
_geom_torsion_atom_site_label_2
_geom_torsion_atom_site_label_3
_geom_torsion_atom_site_label_4
_geom_torsion_site_symmetry_1
_geom_torsion_site_symmetry_2
_geom_torsion_site_symmetry_3
_geom_torsion_site_symmetry_4
_geom_torsion
_geom_torsion_publ_flag
C11 N1 C1 O1 . . . . -0.9(5) ?
C11 N1 C1 C21 . . . . 178.3(3) ?
C1 N1 C11 C12 . . . . -35.8(4) ?
C1 N1 C11 C16 . . . . 147.8(3) ?
C16 C11 C12 C13 . . . . 0.3(4) ?
N1 C11 C12 C13 . . . . -176.0(3) ?
C11 C12 C13 C14 . . . . -1.2(4) ?
C11 C12 C13 Br1 . . . . 176.5(2) ?
C12 C13 C14 C15 . . . . 1.5(5) ?
Br1 C13 C14 C15 . . . . -176.2(2) ?
C13 C14 C15 C16 . . . . -1.0(5) ?
C14 C15 C16 C11 . . . . 0.2(5) ?
C12 C11 C16 C15 . . . . 0.2(4) ?
N1 C11 C16 C15 . . . . 176.6(3) ?
O1 C1 C21 C26 . . . . -146.1(3) ?
N1 C1 C21 C26 . . . . 34.6(4) ?
O1 C1 C21 C22 . . . . 32.5(4) ?
N1 C1 C21 C22 . . . . -146.8(3) ?
C26 C21 C22 C23 . . . . -0.3(4) ?
C1 C21 C22 C23 . . . . -178.9(2) ?
C27 O2 C23 C22 . . . . -4.6(4) ?
C27 O2 C23 C24 . . . . 176.5(2) ?
C21 C22 C23 O2 . . . . -176.9(3) ?
C21 C22 C23 C24 . . . . 1.9(4) ?
C28 O3 C24 C25 . . . . 111.7(3) ?
C28 O3 C24 C23 . . . . -72.5(4) ?
O2 C23 C24 O3 . . . . 1.4(4) ?
C22 C23 C24 O3 . . . . -177.5(3) ?
O2 C23 C24 C25 . . . . 177.1(2) ?
C22 C23 C24 C25 . . . . -1.8(4) ?
C29 O4 C25 C26 . . . . -2.5(4) ?
C29 O4 C25 C24 . . . . 177.7(3) ?
O3 C24 C25 O4 . . . . -4.4(4) ?
C23 C24 C25 O4 . . . . 179.8(2) ?
O3 C24 C25 C26 . . . . 175.8(3) ?
C23 C24 C25 C26 . . . . 0.0(4) ?
O4 C25 C26 C21 . . . . -178.2(2) ?
C24 C25 C26 C21 . . . . 1.6(4) ?
C22 C21 C26 C25 . . . . -1.5(4) ?
C1 C21 C26 C25 . . . . 177.1(3) ?

loop_
_cod_related_entry_id
_cod_related_entry_database
_cod_related_entry_code
1 ChemSpider 2067728
